data_4086051
loop_
_publ_author_name
'Williams, Thomas J.'
'Bray, Joshua T. W.'
'Lake, Benjamin R. M.'
'Willans, Charlotte E.'
'Rajabi, Nasir A.'
'Ariafard, Alireza'
'Manzini, Chiara'
'Bellina, Fabio'
'Whitwood, Adrian C.'
'Fairlamb, Ian J. S.'

_publ_section_title
;
 Mechanistic Elucidation of the Arylation of Non-SpectatorN-Heterocyclic
 Carbenes at Copper Using a Combined Experimental and Computational
 Approach
;
_journal_issue 14
_journal_name_full Organometallics
_journal_page_first 3497
_journal_paper_doi 10.1021/acs.organomet.5b00093
_journal_volume 34
_journal_year 2015
_chemical_formula_moiety '0.5(C42 H37.84 Br6 Cu4.16 N4)'
_chemical_formula_sum 'C21 H18.92 Br3 Cu2.08 N2'
_chemical_formula_weight 671.29
_chemical_name_systematic
;
 ? 
;
_space_group_crystal_system orthorhombic
_space_group_IT_number 60
_space_group_name_Hall '-P 2n 2ab'
_space_group_name_H-M_alt 'P b c n'
_symmetry_space_group_name_Hall '-P 2n 2ab'
_symmetry_space_group_name_H-M 'P b c n'
_atom_sites_solution_hydrogens geom
_atom_sites_solution_primary direct
_atom_sites_solution_secondary difmap
_audit_creation_date 2013-03-20
_audit_creation_method
;
  Olex2 1.2
  (compiled Dec  5 2012 16:17:34, GUI svn.r4385)
;
_cell_angle_alpha 90.00
_cell_angle_beta 90.00
_cell_angle_gamma 90.00
_cell_formula_units_Z 4
_cell_length_a 20.6640(18)
_cell_length_b 14.8519(12)
_cell_length_c 6.9524(7)
_cell_measurement_reflns_used 1916
_cell_measurement_temperature 110.0
_cell_measurement_theta_max 27.8513
_cell_measurement_theta_min 2.9497
_cell_volume 2133.7(3)
_computing_cell_refinement
;
CrysAlisPro, Agilent Technologies,
Version 1.171.34.49 (release 20-01-2011 CrysAlis171 .NET)
(compiled Jan 20 2011,15:58:25)
;
_computing_data_collection
;
CrysAlisPro, Agilent Technologies,
Version 1.171.34.49 (release 20-01-2011 CrysAlis171 .NET)
(compiled Jan 20 2011,15:58:25)
;
_computing_data_reduction
;
CrysAlisPro, Agilent Technologies,
Version 1.171.34.49 (release 20-01-2011 CrysAlis171 .NET)
(compiled Jan 20 2011,15:58:25)
;
_computing_molecular_graphics
;
O. V. Dolomanov, L. J. Bourhis, R. J. Gildea, J. A. K. Howard and H. Puschmann,
OLEX2: a complete structure solution, refinement and analysis program.
J. Appl. Cryst. (2009). 42, 339-341.
;
_computing_publication_material
;
O. V. Dolomanov, L. J. Bourhis, R. J. Gildea, J. A. K. Howard and H. Puschmann,
OLEX2: a complete structure solution, refinement and analysis program.
J. Appl. Cryst. (2009). 42, 339-341.
;
_computing_structure_refinement
;
SHELXL, G.M. Sheldrick, Acta Cryst.
(2008). A64, 112-122
;
_computing_structure_solution
;
XS, G.M. Sheldrick, Acta Cryst.
(2008). A64, 112-122
;
_diffrn_ambient_temperature 110.0
_diffrn_detector_area_resol_mean 16.1450
_diffrn_measured_fraction_theta_full 0.996
_diffrn_measured_fraction_theta_max 0.861
_diffrn_measurement_details
;
  1 omega  -83.00   13.00   1.0000   17.0800
omega____ theta____ kappa____ phi______ frames
    -      -14.9940  -77.0000  -30.0000 96

  2 omega   41.00   79.00   1.0000   17.0800
omega____ theta____ kappa____ phi______ frames
    -       16.3221 -134.0000 -161.0000 38
;
_diffrn_measurement_device_type 'SuperNova, Single source at offset), Eos'
_diffrn_measurement_method '\w scans'
_diffrn_orient_matrix_UB_11 0.0233592000
_diffrn_orient_matrix_UB_12 -0.0289850000
_diffrn_orient_matrix_UB_13 -0.0411883000
_diffrn_orient_matrix_UB_21 0.0176447000
_diffrn_orient_matrix_UB_22 0.0379763000
_diffrn_orient_matrix_UB_23 -0.0335757000
_diffrn_orient_matrix_UB_31 0.0178558000
_diffrn_orient_matrix_UB_32 0.0009582000
_diffrn_orient_matrix_UB_33 0.0868233000
_diffrn_radiation_monochromator mirror
_diffrn_radiation_type 'Mo K\a'
_diffrn_radiation_wavelength 0.7107
_diffrn_reflns_av_R_equivalents 0.0283
_diffrn_reflns_av_unetI/netI 0.0409
_diffrn_reflns_limit_h_max 22
_diffrn_reflns_limit_h_min -26
_diffrn_reflns_limit_k_max 17
_diffrn_reflns_limit_k_min -7
_diffrn_reflns_limit_l_max 9
_diffrn_reflns_limit_l_min -7
_diffrn_reflns_number 5150
_diffrn_reflns_theta_full 25.00
_diffrn_reflns_theta_max 27.93
_diffrn_reflns_theta_min 3.26
_diffrn_source 'SuperNova (Mo) X-ray Source'
_exptl_absorpt_coefficient_mu 7.700
_exptl_absorpt_correction_T_max 0.966
_exptl_absorpt_correction_T_min 0.932
_exptl_absorpt_correction_type analytical
_exptl_absorpt_process_details
;
CrysAlisPro, Agilent Technologies,
Version 1.171.34.49 (release 20-01-2011 CrysAlis171 .NET)
(compiled Jan 20 2011,15:58:25)
Analytical numeric absorption correction using a multifaceted crystal
model based on expressions derived by R.C. Clark & J.S. Reid.
(Clark, R. C. & Reid, J. S. (1995). Acta Cryst. A51, 887-897)
;
_exptl_crystal_colour 'clear light red'
_exptl_crystal_colour_lustre clear
_exptl_crystal_colour_modifier light
_exptl_crystal_colour_primary red
_exptl_crystal_density_diffrn 2.090
_exptl_crystal_density_method 'not measured'
_exptl_crystal_description needle
_exptl_crystal_F_000 1297
_exptl_crystal_size_max 0.3741
_exptl_crystal_size_mid 0.084
_exptl_crystal_size_min 0.0493
_refine_diff_density_max 1.154
_refine_diff_density_min -0.980
_refine_diff_density_rms 0.123
_refine_ls_extinction_method none
_refine_ls_goodness_of_fit_ref 1.131
_refine_ls_hydrogen_treatment constr
_refine_ls_matrix_type full
_refine_ls_number_parameters 156
_refine_ls_number_reflns 2208
_refine_ls_number_restraints 103
_refine_ls_restrained_S_all 1.107
_refine_ls_R_factor_all 0.0645
_refine_ls_R_factor_gt 0.0509
_refine_ls_shift/su_max 0.000
_refine_ls_shift/su_mean 0.000
_refine_ls_structure_factor_coef Fsqd
_refine_ls_weighting_details 'calc w=1/[\s^2^(Fo^2^)+(0.0105P)^2^+13.6775P] where P=(Fo^2^+2Fc^2^)/3'
_refine_ls_weighting_scheme calc
_refine_ls_wR_factor_gt 0.0888
_refine_ls_wR_factor_ref 0.0938
_reflns_number_gt 1823
_reflns_number_total 2208
_reflns_threshold_expression >2sigma(I)
_cod_data_source_file om5b00093_si_003.cif
_cod_data_source_block ijsf1103
_cod_depositor_comments 'Adding full bibliography for 4086051--4086058.cif.'
_cod_database_code 4086051
_chemical_oxdiff_formula 'C21 H18 N2 Cu Br'
_chemical_oxdiff_usercomment 'Tom's TJW/3/115/245/1'
_olex2_refinement_description
;
1. Fixed Uiso
 At 1.2 times of:
  H11A of C11A, H11 of C11, H8 of C8, H9 of C9, H10 of C10, H7A of C7A, H9A
  of C9A, H10A of C10A, H8A of C8A, H7 of C7, {H5AA,H5AB} of C5A, {H5A,H5B} of
  C5, H4 of C4, H3 of C3, H1 of C1
2. Restrained distances
 N1-C5A ~ N1-C5
 with sigma of 0.001
 C5A-C6A ~ C6-C5
 with sigma of 0.001
3. Rigid bond restraints
 All non-hydrogen atoms
 with sigma for 1-2 distances of 0.01 and sigma for 1-3 distances of 0.01
4. Uiso/Uaniso restraints and constraints
C11 ~ C6 ~ C10 ~ C9 ~ C8 ~ C7: within 1.7A with sigma of 0.04 and sigma for terminal atoms of 0.08
Uanis(C6) ~ Ueq, Uanis(C6A) ~ Ueq: with sigma of 0.02 and sigma for terminal atoms of 0.1
Uanis(C5) = Uanis(C5A)
Uanis(C11) = Uanis(C11A)
Uanis(C10) = Uanis(C10A)
Uanis(C9) = Uanis(C9A)
Uanis(C8) = Uanis(C8A)
Uanis(C7) = Uanis(C7A)
Uanis(C6) = Uanis(C6A)
5. Others
 Sof(C5)=Sof(H5A)=Sof(H5B)=1-Sof(H5A)=1-Sof(H5A)=1-Sof(H5A)=Sof(C6)=1-Sof(H5A)=
 Sof(C7)=Sof(H7)=1-Sof(H5A)=1-Sof(H5A)=Sof(C8)=Sof(H8)=1-Sof(H5A)=1-Sof(H5A)=
 Sof(C9)=Sof(H9)=1-Sof(H5A)=1-Sof(H5A)=Sof(C10)=Sof(H10)=1-Sof(H5A)=1-Sof(H5A)=
 Sof(C11)=Sof(H11)=1-Sof(H5A)=1-Sof(H5A)
 Sof(H1)=1-Sof(Cu2)
6.a Secondary CH2 refined with riding coordinates:
 C5(H5A,H5B), C5A(H5AA,H5AB)
6.b Aromatic/amide H refined with riding coordinates:
 C1(H1), C3(H3), C4(H4), C7(H7), C7A(H7A), C8(H8), C8A(H8A), C9(H9), C9A(H9A),
 C10(H10), C10A(H10A), C11(H11), C11A(H11A)
;

loop_
_space_group_symop_id
_space_group_symop_operation_xyz
1 'x, y, z'
2 '-x+1/2, -y+1/2, z+1/2'
3 'x+1/2, -y+1/2, -z'
4 '-x, y, -z+1/2'
5 '-x, -y, -z'
6 'x-1/2, y-1/2, -z-1/2'
7 '-x-1/2, y-1/2, z'
8 'x, -y, z-1/2'

loop_
_atom_site_label
_atom_site_type_symbol
_atom_site_fract_x
_atom_site_fract_y
_atom_site_fract_z
_atom_site_U_iso_or_equiv
_atom_site_adp_type
_atom_site_occupancy
_atom_site_symmetry_multiplicity
_atom_site_calc_flag
_atom_site_refinement_flags
_atom_site_disorder_assembly
_atom_site_disorder_group
Br1 Br 0.40835(3) 0.93344(4) 0.31308(9) 0.03778(19) Uani 1 1 d U . .
Br2 Br 0.5000 0.81646(6) 0.7500 0.0433(3) Uani 1 2 d SU . .
C1 C 0.5000 0.7168(5) 0.2500 0.0227(16) Uani 1 2 d SU . .
H1 H 0.5000 0.7808 0.2500 0.027 Uiso 0.918(4) 2 calc SPR A 1
C2 C 0.4685(2) 0.5765(3) 0.2144(7) 0.0170(10) Uani 1 1 d U . .
C3 C 0.4360(2) 0.4976(4) 0.1755(7) 0.0187(10) Uani 1 1 d U A .
H3 H 0.3932 0.4974 0.1255 0.022 Uiso 1 1 calc R . .
C4 C 0.4688(2) 0.4195(4) 0.2132(7) 0.0214(11) Uani 1 1 d U . .
H4 H 0.4482 0.3636 0.1881 0.026 Uiso 1 1 calc R A .
C5 C 0.3896(7) 0.696(3) 0.110(5) 0.023(3) Uani 0.474(10) 1 d PDU A 1
H5A H 0.3842 0.6682 -0.0184 0.027 Uiso 0.474(10) 1 calc PR A 1
H5B H 0.3910 0.7625 0.0912 0.027 Uiso 0.474(10) 1 calc PR A 1
C5A C 0.3864(6) 0.699(3) 0.142(4) 0.023(3) Uani 0.526(10) 1 d PDU A 2
H5AA H 0.3740 0.6748 0.0148 0.027 Uiso 0.526(10) 1 calc PR A 2
H5AB H 0.3873 0.7659 0.1316 0.027 Uiso 0.526(10) 1 calc PR A 2
C6 C 0.3324(13) 0.673(2) 0.233(3) 0.020(3) Uani 0.474(10) 1 d PDU A 1
C6A C 0.3373(11) 0.672(2) 0.289(2) 0.020(3) Uani 0.526(10) 1 d PDU A 2
C7 C 0.2862(10) 0.6189(15) 0.160(3) 0.034(3) Uani 0.474(10) 1 d PU A 1
H7 H 0.2890 0.5995 0.0301 0.041 Uiso 0.474(10) 1 calc PR A 1
C7A C 0.2872(9) 0.6149(14) 0.251(2) 0.034(3) Uani 0.526(10) 1 d PU A 2
H7A H 0.2844 0.5883 0.1268 0.041 Uiso 0.526(10) 1 calc PR A 2
C8 C 0.2354(8) 0.5918(12) 0.271(3) 0.044(3) Uani 0.474(10) 1 d PU A 1
H8 H 0.2020 0.5559 0.2163 0.053 Uiso 0.474(10) 1 calc PR A 1
C8A C 0.2396(8) 0.5944(11) 0.388(3) 0.044(3) Uani 0.526(10) 1 d PU A 2
H8A H 0.2047 0.5549 0.3611 0.053 Uiso 0.526(10) 1 calc PR A 2
C9 C 0.2327(9) 0.6168(13) 0.464(3) 0.042(3) Uani 0.474(10) 1 d PU A 1
H9 H 0.1984 0.5953 0.5424 0.051 Uiso 0.474(10) 1 calc PR A 1
C9A C 0.2467(8) 0.6346(11) 0.564(3) 0.042(3) Uani 0.526(10) 1 d PU A 2
H9A H 0.2155 0.6220 0.6607 0.051 Uiso 0.526(10) 1 calc PR A 2
C10 C 0.2786(9) 0.6718(14) 0.542(3) 0.035(3) Uani 0.474(10) 1 d PU A 1
H10 H 0.2757 0.6906 0.6722 0.042 Uiso 0.474(10) 1 calc PR A 1
C10A C 0.2964(8) 0.6922(13) 0.608(3) 0.035(3) Uani 0.526(10) 1 d PU A 2
H10A H 0.2998 0.7188 0.7316 0.042 Uiso 0.526(10) 1 calc PR A 2
C11 C 0.3303(18) 0.700(3) 0.425(4) 0.025(3) Uani 0.474(10) 1 d PU A 1
H11 H 0.3635 0.7372 0.4763 0.030 Uiso 0.474(10) 1 calc PR A 1
C11A C 0.3407(16) 0.710(3) 0.468(4) 0.025(3) Uani 0.526(10) 1 d PU A 2
H11A H 0.3752 0.7506 0.4950 0.030 Uiso 0.526(10) 1 calc PR A 2
Cu1 Cu 0.45251(4) 0.94946(5) 0.62464(12) 0.0408(2) Uani 1 1 d U . .
Cu2 Cu 0.5000 0.8332(8) 0.2500 0.042(4) Uani 0.082(4) 2 d SPU . 2
N1 N 0.45102(19) 0.6664(3) 0.1939(6) 0.0194(9) Uani 1 1 d DU A .

loop_
_atom_site_aniso_label
_atom_site_aniso_U_11
_atom_site_aniso_U_22
_atom_site_aniso_U_33
_atom_site_aniso_U_23
_atom_site_aniso_U_13
_atom_site_aniso_U_12
Br1 0.0474(4) 0.0290(3) 0.0369(3) 0.0010(3) -0.0072(3) 0.0177(3)
Br2 0.0703(7) 0.0134(4) 0.0463(5) 0.000 -0.0311(5) 0.000
C1 0.014(3) 0.018(3) 0.036(4) 0.000 0.004(3) 0.000
C2 0.013(2) 0.022(2) 0.016(2) 0.004(2) 0.0031(19) 0.0005(19)
C3 0.015(2) 0.026(3) 0.015(2) -0.002(2) 0.001(2) 0.001(2)
C4 0.023(3) 0.024(3) 0.017(3) 0.000(2) 0.000(2) -0.004(2)
C5 0.015(3) 0.026(4) 0.026(8) -0.007(7) -0.002(3) 0.002(2)
C5A 0.015(3) 0.026(4) 0.026(8) -0.007(7) -0.002(3) 0.002(2)
C6 0.013(4) 0.014(3) 0.033(8) 0.008(8) -0.005(6) 0.005(3)
C6A 0.013(4) 0.014(3) 0.033(8) 0.008(8) -0.005(6) 0.005(3)
C7 0.018(3) 0.026(4) 0.057(9) -0.006(9) 0.000(7) -0.001(3)
C7A 0.018(3) 0.026(4) 0.057(9) -0.006(9) 0.000(7) -0.001(3)
C8 0.024(4) 0.026(5) 0.082(9) -0.006(8) 0.016(8) -0.007(3)
C8A 0.024(4) 0.026(5) 0.082(9) -0.006(8) 0.016(8) -0.007(3)
C9 0.029(6) 0.020(7) 0.078(9) 0.000(7) 0.025(7) 0.002(4)
C9A 0.029(6) 0.020(7) 0.078(9) 0.000(7) 0.025(7) 0.002(4)
C10 0.023(8) 0.032(8) 0.050(8) 0.012(6) 0.009(6) 0.003(5)
C10A 0.023(8) 0.032(8) 0.050(8) 0.012(6) 0.009(6) 0.003(5)
C11 0.016(9) 0.027(8) 0.031(9) 0.007(7) 0.001(8) 0.005(5)
C11A 0.016(9) 0.027(8) 0.031(9) 0.007(7) 0.001(8) 0.005(5)
Cu1 0.0330(4) 0.0364(5) 0.0530(5) 0.0142(4) -0.0091(4) 0.0060(3)
Cu2 0.037(8) 0.014(5) 0.074(9) 0.000 0.000(7) 0.000
N1 0.0129(19) 0.019(2) 0.026(2) -0.0004(18) 0.0020(18) -0.0004(16)

loop_
_atom_type_symbol
_atom_type_description
_atom_type_scat_dispersion_real
_atom_type_scat_dispersion_imag
_atom_type_scat_source
C C 0.0033 0.0016 'International Tables Vol C Tables 4.2.6.8 and 6.1.1.4'
H H 0.0000 0.0000 'International Tables Vol C Tables 4.2.6.8 and 6.1.1.4'
Br Br -0.2901 2.4595 'International Tables Vol C Tables 4.2.6.8 and 6.1.1.4'
Cu Cu 0.3201 1.2651 'International Tables Vol C Tables 4.2.6.8 and 6.1.1.4'
N N 0.0061 0.0033 'International Tables Vol C Tables 4.2.6.8 and 6.1.1.4'

loop_
_exptl_crystal_face_index_h
_exptl_crystal_face_index_k
_exptl_crystal_face_index_l
_exptl_crystal_face_perp_dist
_exptl_oxdiff_crystal_face_indexfrac_h
_exptl_oxdiff_crystal_face_indexfrac_k
_exptl_oxdiff_crystal_face_indexfrac_l
_exptl_oxdiff_crystal_face_x
_exptl_oxdiff_crystal_face_y
_exptl_oxdiff_crystal_face_z
2 -1 0 0.0332 2.0006 -0.9868 -0.0010 0.0754 -0.0021 0.0347
-2 1 0 0.0508 -2.0006 0.9868 0.0010 -0.0754 0.0021 -0.0347
2 1 2 0.1591 2.0008 1.0017 1.9933 -0.0644 0.0064 0.2098
-2 -1 -2 0.1591 -2.0008 -1.0017 -1.9933 0.0644 -0.0064 -0.2098
1 1 0 0.0290 0.9822 0.9915 -0.0018 -0.0057 0.0550 0.0183
-1 -1 0 0.0203 -0.9822 -0.9915 0.0018 0.0057 -0.0550 -0.0183

loop_
_geom_angle_atom_site_label_1
_geom_angle_atom_site_label_2
_geom_angle_atom_site_label_3
_geom_angle
_geom_angle_site_symmetry_1
_geom_angle_site_symmetry_3
Cu1 Br1 Cu1 106.58(4) 8_575 .
Cu1 Br1 Cu2 85.80(5) . .
Cu1 Br1 Cu2 92.8(2) 8_575 .
Cu1 Br2 Cu1 67.20(5) 4_656 .
Cu2 C1 H1 0.0 . .
N1 C1 H1 124.6 4_655 .
N1 C1 H1 124.6 . .
N1 C1 Cu2 124.6(3) 4_655 .
N1 C1 Cu2 124.6(3) . .
N1 C1 N1 110.8(7) 4_655 .
C3 C2 C2 121.7(3) . 4_655
C3 C2 N1 132.1(4) . .
N1 C2 C2 106.2(3) . 4_655
C2 C3 H3 121.9 . .
C4 C3 C2 116.2(4) . .
C4 C3 H3 121.9 . .
C3 C4 C4 122.1(3) . 4_655
C3 C4 H4 119.0 . .
C4 C4 H4 119.0 4_655 .
H5A C5 H5B 107.8 . .
C6 C5 H5A 109.1 . .
C6 C5 H5B 109.1 . .
N1 C5 H5A 109.1 . .
N1 C5 H5B 109.1 . .
N1 C5 C6 112.5(19) . .
H5AA C5A H5AB 108.1 . .
C6A C5A H5AA 109.5 . .
C6A C5A H5AB 109.5 . .
N1 C5A H5AA 109.5 . .
N1 C5A H5AB 109.5 . .
N1 C5A C6A 110.8(17) . .
C7 C6 C5 119(2) . .
C7 C6 C11 120.7(19) . .
C11 C6 C5 120(2) . .
C7A C6A C5A 123(2) . .
C7A C6A C11A 118.5(16) . .
C11A C6A C5A 118(2) . .
C6 C7 H7 119.7 . .
C6 C7 C8 120.7(16) . .
C8 C7 H7 119.7 . .
C6A C7A H7A 119.0 . .
C6A C7A C8A 122.1(15) . .
C8A C7A H7A 119.0 . .
C7 C8 H8 120.1 . .
C7 C8 C9 119.7(16) . .
C9 C8 H8 120.1 . .
C7A C8A H8A 122.0 . .
C9A C8A C7A 116.0(14) . .
C9A C8A H8A 122.0 . .
C8 C9 H9 119.5 . .
C10 C9 C8 120.9(16) . .
C10 C9 H9 119.5 . .
C8A C9A H9A 118.3 . .
C8A C9A C10A 123.5(14) . .
C10A C9A H9A 118.3 . .
C9 C10 H10 120.7 . .
C9 C10 C11 118.5(17) . .
C11 C10 H10 120.7 . .
C9A C10A H10A 121.1 . .
C11A C10A C9A 117.8(15) . .
C11A C10A H10A 121.1 . .
C6 C11 C10 119.3(18) . .
C6 C11 H11 120.3 . .
C10 C11 H11 120.3 . .
C6A C11A H11A 118.9 . .
C10A C11A C6A 122.1(18) . .
C10A C11A H11A 118.9 . .
Br1 Cu1 Br1 115.70(4) 8_576 .
Br1 Cu1 Br2 114.39(4) . .
Br1 Cu1 Br2 124.72(4) 8_576 .
Br1 Cu1 Cu1 101.74(4) 8_576 5_676
Br1 Cu1 Cu1 76.98(4) . 5_676
Br1 Cu1 Cu1 85.44(4) 8_576 4_656
Br1 Cu1 Cu1 153.85(6) . 4_656
Br2 Cu1 Cu1 110.87(4) . 5_676
Br2 Cu1 Cu1 56.40(2) . 4_656
Cu1 Cu1 Cu1 83.98(4) 4_656 5_676
Br1 Cu2 Br1 105.1(5) 4_655 .
C1 Cu2 Br1 127.5(2) . .
C1 Cu2 Br1 127.5(2) . 4_655
C1 N1 C2 108.4(4) . .
C1 N1 C5 128(2) . .
C1 N1 C5A 126(2) . .
C2 N1 C5 124(2) . .
C2 N1 C5A 125.6(19) . .
C5A N1 C5 9(3) . .

loop_
_geom_bond_atom_site_label_1
_geom_bond_atom_site_label_2
_geom_bond_distance
_geom_bond_site_symmetry_2
Br1 Cu1 2.3625(11) .
Br1 Cu1 2.3609(11) 8_575
Br1 Cu2 2.449(8) .
Br2 Cu1 2.3715(10) .
Br2 Cu1 2.3715(10) 4_656
C1 H1 0.9500 .
C1 Cu2 1.728(14) .
C1 N1 1.317(6) 4_655
C1 N1 1.317(6) .
C2 C2 1.394(9) 4_655
C2 C3 1.377(7) .
C2 N1 1.391(6) .
C3 H3 0.9500 .
C3 C4 1.368(7) .
C4 C4 1.389(10) 4_655
C4 H4 0.9500 .
C5 H5A 0.9900 .
C5 H5B 0.9900 .
C5 C6 1.501(8) .
C5 N1 1.467(7) .
C5A H5AA 0.9900 .
C5A H5AB 0.9900 .
C5A C6A 1.501(8) .
C5A N1 1.467(7) .
C6 C7 1.35(3) .
C6 C11 1.40(2) .
C6A C7A 1.36(2) .
C6A C11A 1.36(2) .
C7 H7 0.9500 .
C7 C8 1.36(2) .
C7A H7A 0.9500 .
C7A C8A 1.41(2) .
C8 H8 0.9500 .
C8 C9 1.40(2) .
C8A H8A 0.9500 .
C8A C9A 1.37(2) .
C9 H9 0.9500 .
C9 C10 1.36(2) .
C9A H9A 0.9500 .
C9A C10A 1.371(19) .
C10 H10 0.9500 .
C10 C11 1.41(3) .
C10A H10A 0.9500 .
C10A C11A 1.36(3) .
C11 H11 0.9500 .
C11A H11A 0.9500 .
Cu1 Br1 2.3610(11) 8_576
Cu1 Cu1 3.0181(17) 5_676
Cu1 Cu1 2.6249(16) 4_656
Cu2 Br1 2.449(8) 4_655

loop_
_geom_torsion_atom_site_label_1
_geom_torsion_atom_site_label_2
_geom_torsion_atom_site_label_3
_geom_torsion_atom_site_label_4
_geom_torsion
_geom_torsion_site_symmetry_1
_geom_torsion_site_symmetry_4
C2 C2 C3 C4 0.8(8) 4_655 .
C2 C2 N1 C1 -0.4(6) 4_655 .
C2 C2 N1 C5 175.5(14) 4_655 .
C2 C2 N1 C5A -173.4(14) 4_655 .
C2 C3 C4 C4 0.2(9) . 4_655
C3 C2 N1 C1 -179.3(5) . .
C3 C2 N1 C5 -3.4(15) . .
C3 C2 N1 C5A 7.7(16) . .
C5 C6 C7 C8 176(2) . .
C5 C6 C11 C10 -175(3) . .
C5A C6A C7A C8A -176(2) . .
C5A C6A C11A C10A 177(3) . .
C6 C5 N1 C1 -117(3) . .
C6 C5 N1 C2 68(4) . .
C6 C5 N1 C5A -36(20) . .
C6 C7 C8 C9 -3(4) . .
C6A C5A N1 C1 -110(3) . .
C6A C5A N1 C2 61(3) . .
C6A C5A N1 C5 144(25) . .
C6A C7A C8A C9A 0(3) . .
C7 C6 C11 C10 -1(6) . .
C7 C8 C9 C10 3(3) . .
C7A C6A C11A C10A 1(6) . .
C7A C8A C9A C10A 0(3) . .
C8 C9 C10 C11 -2(4) . .
C8A C9A C10A C11A 0(4) . .
C9 C10 C11 C6 1(6) . .
C9A C10A C11A C6A -1(5) . .
C11 C6 C7 C8 2(5) . .
C11A C6A C7A C8A 0(4) . .
Cu1 Br1 Cu1 Br1 75.99(7) 8_575 8_576
Cu1 Br1 Cu1 Br2 -128.20(2) 8_575 .
Cu1 Br1 Cu1 Cu1 -20.94(4) 8_575 5_676
Cu1 Br1 Cu1 Cu1 -65.29(5) 8_575 4_656
Cu1 Br1 Cu2 Br1 27.00(2) 8_575 4_655
Cu1 Br1 Cu2 Br1 -79.43(3) . 4_655
Cu1 Br1 Cu2 C1 100.57(3) . .
Cu1 Br1 Cu2 C1 -153.00(2) 8_575 .
Cu1 Br2 Cu1 Br1 -54.79(4) 4_656 8_576
Cu1 Br2 Cu1 Br1 151.90(6) 4_656 .
Cu1 Br2 Cu1 Cu1 67.17(4) 4_656 5_676
Cu2 Br1 Cu1 Br1 167.7(2) . 8_576
Cu2 Br1 Cu1 Br2 -36.5(2) . .
Cu2 Br1 Cu1 Cu1 26.4(2) . 4_656
Cu2 Br1 Cu1 Cu1 70.8(2) . 5_676
Cu2 C1 N1 C2 -179.9(2) . .
Cu2 C1 N1 C5 4.4(16) . .
Cu2 C1 N1 C5A -6.9(13) . .
N1 C1 Cu2 Br1 -145.9(2) 4_655 .
N1 C1 Cu2 Br1 -145.9(2) . 4_655
N1 C1 Cu2 Br1 34.1(2) 4_655 4_655
N1 C1 Cu2 Br1 34.1(2) . .
N1 C1 N1 C2 0.1(2) 4_655 .
N1 C1 N1 C5 -175.6(16) 4_655 .
N1 C1 N1 C5A 173.1(13) 4_655 .
N1 C2 C3 C4 179.6(5) . .
N1 C5 C6 C7 -119(4) . .
N1 C5 C6 C11 55(5) . .
N1 C5A C6A C7A -116(3) . .
N1 C5A C6A C11A 69(5) . .
